data_1518611
loop_
_publ_author_name
'Collins, Karl D.'
'Honeker, Roman'
'V\'asquez-C\'espedes, Suhelen'
'Tang, Dan-Tam D.'
'Glorius, Frank'

_publ_section_title
;
 C--H arylation of triphenylene, naphthalene and related arenes using Pd/C
;
_journal_issue 3
_journal_name_full 'Chem. Sci.'
_journal_page_first 1816
_journal_paper_doi 10.1039/C4SC03051F
_journal_volume 6
_journal_year 2015
_chemical_formula_sum 'C24 H16'
_chemical_formula_weight 304.37
_chemical_name_systematic
; 
 ? 
;
_space_group_IT_number 14
_symmetry_cell_setting monoclinic
_symmetry_space_group_name_Hall '-P 2ybc'
_symmetry_space_group_name_H-M 'P 1 21/c 1'
_atom_sites_solution_hydrogens geom
_atom_sites_solution_primary direct
_atom_sites_solution_secondary difmap
_audit_creation_method SHELXL-97
_audit_update_record
;
2014-07-11 deposited with the CCDC.
2015-01-12 downloaded from the CCDC.
;
_cell_angle_alpha 90.00
_cell_angle_beta 108.002(3)
_cell_angle_gamma 90.00
_cell_formula_units_Z 8
_cell_length_a 19.1157(9)
_cell_length_b 5.7556(3)
_cell_length_c 29.6669(11)
_cell_measurement_reflns_used 5626
_cell_measurement_temperature 223(2)
_cell_measurement_theta_max 68.25
_cell_measurement_theta_min 0.88
_cell_volume 3104.2(3)
_computing_cell_refinement 'Collect (Nonius B.V., 1998)'
_computing_data_collection 'Collect (Nonius B.V., 1998)'
_computing_data_reduction 'Denzo-SMN (Otwinowski & Minor, 1997)'
_computing_molecular_graphics 'XP (BrukerAXS, 2000)'
_computing_publication_material 'SHELXL-97 (Sheldrick, 1997)'
_computing_structure_refinement 'SHELXL-97 (Sheldrick, 1997)'
_computing_structure_solution 'SHELXS-97 (Sheldrick, 1990)'
_diffrn_ambient_temperature 223(2)
_diffrn_measured_fraction_theta_full 0.957
_diffrn_measured_fraction_theta_max 0.957
_diffrn_measurement_device_type 'Nonius KappaCCD APEXII'
_diffrn_measurement_method '\w and \f scans'
_diffrn_radiation_monochromator graphite
_diffrn_radiation_source 'fine-focus sealed tube'
_diffrn_radiation_type CuK\a
_diffrn_radiation_wavelength 1.54178
_diffrn_reflns_av_R_equivalents 0.093
_diffrn_reflns_av_sigmaI/netI 0.0385
_diffrn_reflns_limit_h_max 22
_diffrn_reflns_limit_h_min 0
_diffrn_reflns_limit_k_max 6
_diffrn_reflns_limit_k_min 0
_diffrn_reflns_limit_l_max 33
_diffrn_reflns_limit_l_min -35
_diffrn_reflns_number 38915
_diffrn_reflns_theta_full 67.38
_diffrn_reflns_theta_max 67.38
_diffrn_reflns_theta_min 3.13
_exptl_absorpt_coefficient_mu 0.559
_exptl_absorpt_correction_T_max 0.9889
_exptl_absorpt_correction_T_min 0.9110
_exptl_absorpt_correction_type multi-scan
_exptl_absorpt_process_details 'Denzo (Otwinowski, Borek, Majewski & Minor, 2003)'
_exptl_crystal_colour colourless
_exptl_crystal_density_diffrn 1.303
_exptl_crystal_density_method 'not measured'
_exptl_crystal_description plate
_exptl_crystal_F_000 1280
_exptl_crystal_size_max 0.17
_exptl_crystal_size_mid 0.07
_exptl_crystal_size_min 0.02
_refine_diff_density_max 0.178
_refine_diff_density_min -0.179
_refine_diff_density_rms 0.041
_refine_ls_extinction_coef 0.00100(14)
_refine_ls_extinction_expression Fc^*^=kFc[1+0.001xFc^2^\l^3^/sin(2\q)]^-1/4^
_refine_ls_extinction_method SHELXL
_refine_ls_goodness_of_fit_ref 1.042
_refine_ls_hydrogen_treatment constr
_refine_ls_matrix_type full
_refine_ls_number_parameters 434
_refine_ls_number_reflns 5320
_refine_ls_number_restraints 0
_refine_ls_restrained_S_all 1.042
_refine_ls_R_factor_all 0.0792
_refine_ls_R_factor_gt 0.0497
_refine_ls_shift/su_max 0.000
_refine_ls_shift/su_mean 0.000
_refine_ls_structure_factor_coef Fsqd
_refine_ls_weighting_details 'calc w=1/[\s^2^(Fo^2^)+(0.0638P)^2^+1.1470P] where P=(Fo^2^+2Fc^2^)/3'
_refine_ls_weighting_scheme calc
_refine_ls_wR_factor_gt 0.1229
_refine_ls_wR_factor_ref 0.1448
_reflns_number_gt 3678
_reflns_number_total 5320
_reflns_threshold_expression >2sigma(I)
_cod_data_source_file c4sc03051f2.cif
_cod_data_source_block glo7606
_cod_depositor_comments 'Adding full bibliography for 1518610--1518611.cif.'
_cod_original_cell_volume 3104.2(2)
_cod_original_sg_symbol_H-M P21/c
_cod_database_code 1518611

loop_
_symmetry_equiv_pos_as_xyz
'x, y, z'
'-x, y+1/2, -z+1/2'
'-x, -y, -z'
'x, -y-1/2, z-1/2'

loop_
_atom_site_label
_atom_site_type_symbol
_atom_site_fract_x
_atom_site_fract_y
_atom_site_fract_z
_atom_site_U_iso_or_equiv
_atom_site_adp_type
_atom_site_occupancy
_atom_site_symmetry_multiplicity
_atom_site_calc_flag
_atom_site_refinement_flags
C1A C 0.49013(13) 0.2399(4) 0.41143(8) 0.0477(6) Uani 1 1 d .
C2A C 0.53775(15) 0.0624(4) 0.43214(8) 0.0552(6) Uani 1 1 d .
H2A H 0.5250 -0.0402 0.4530 0.066 Uiso 1 1 calc R
C3A C 0.60392(15) 0.0319(5) 0.42301(9) 0.0609(7) Uani 1 1 d .
H3A H 0.6342 -0.0955 0.4360 0.073 Uiso 1 1 calc R
C4A C 0.62489(15) 0.1881(5) 0.39498(8) 0.0588(7) Uani 1 1 d .
H4A H 0.6713 0.1729 0.3906 0.071 Uiso 1 1 calc R
C5A C 0.57858(13) 0.3707(4) 0.37255(7) 0.0472(6) Uani 1 1 d .
C6A C 0.60323(13) 0.5432(4) 0.34426(8) 0.0498(6) Uani 1 1 d .
C7A C 0.67617(15) 0.5442(5) 0.34217(9) 0.0627(7) Uani 1 1 d .
H7A H 0.7089 0.4271 0.3579 0.075 Uiso 1 1 calc R
C8A C 0.70015(17) 0.7124(6) 0.31764(10) 0.0717(9) Uani 1 1 d .
H8A H 0.7491 0.7111 0.3172 0.086 Uiso 1 1 calc R
C9A C 0.65259(17) 0.8833(6) 0.29358(9) 0.0698(8) Uani 1 1 d .
H9A H 0.6689 0.9966 0.2763 0.084 Uiso 1 1 calc R
C10A C 0.58171(16) 0.8880(5) 0.29479(8) 0.0608(7) Uani 1 1 d .
H10A H 0.5497 1.0050 0.2782 0.073 Uiso 1 1 calc R
C11A C 0.55571(13) 0.7213(4) 0.32042(7) 0.0482(6) Uani 1 1 d .
C12A C 0.47991(13) 0.7265(4) 0.32183(7) 0.0458(6) Uani 1 1 d .
C13A C 0.42958(15) 0.8940(5) 0.29645(8) 0.0570(7) Uani 1 1 d .
H13A H 0.4461 1.0112 0.2802 0.068 Uiso 1 1 calc R
C14A C 0.35744(15) 0.8918(5) 0.29472(9) 0.0609(7) Uani 1 1 d .
H14A H 0.3254 1.0091 0.2783 0.073 Uiso 1 1 calc R
C15A C 0.33165(14) 0.7156(5) 0.31726(8) 0.0561(6) Uani 1 1 d .
H15A H 0.2815 0.7084 0.3148 0.067 Uiso 1 1 calc R
C16A C 0.37939(13) 0.5523(4) 0.34301(8) 0.0506(6) Uani 1 1 d .
H16A H 0.3611 0.4324 0.3577 0.061 Uiso 1 1 calc R
C17A C 0.45532(13) 0.5583(4) 0.34820(7) 0.0435(5) Uani 1 1 d .
C18A C 0.50768(13) 0.3879(4) 0.37787(7) 0.0440(5) Uani 1 1 d .
C19A C 0.42754(13) 0.2773(4) 0.43059(7) 0.0463(6) Uani 1 1 d .
C20A C 0.37539(14) 0.1053(4) 0.42891(8) 0.0549(6) Uani 1 1 d .
H20A H 0.3771 -0.0353 0.4131 0.066 Uiso 1 1 calc R
C21A C 0.32126(15) 0.1391(5) 0.45021(9) 0.0601(7) Uani 1 1 d .
H21A H 0.2859 0.0228 0.4481 0.072 Uiso 1 1 calc R
C22A C 0.31857(14) 0.3409(5) 0.47435(8) 0.0568(7) Uani 1 1 d .
H22A H 0.2819 0.3622 0.4890 0.068 Uiso 1 1 calc R
C23A C 0.37015(14) 0.5116(5) 0.47694(8) 0.0538(6) Uani 1 1 d .
H23A H 0.3691 0.6492 0.4938 0.065 Uiso 1 1 calc R
C24A C 0.42345(13) 0.4811(4) 0.45491(8) 0.0484(6) Uani 1 1 d .
H24A H 0.4576 0.6004 0.4564 0.058 Uiso 1 1 calc R
C1B C -0.00609(12) -0.2606(4) 0.08526(7) 0.0438(5) Uani 1 1 d .
C2B C 0.04867(14) -0.4170(4) 0.08499(8) 0.0523(6) Uani 1 1 d .
H2B H 0.0406 -0.5234 0.0598 0.063 Uiso 1 1 calc R
C3B C 0.11533(14) -0.4205(5) 0.12101(8) 0.0571(7) Uani 1 1 d .
H3B H 0.1511 -0.5323 0.1208 0.069 Uiso 1 1 calc R
C4B C 0.12886(13) -0.2613(4) 0.15671(8) 0.0511(6) Uani 1 1 d .
H4B H 0.1752 -0.2589 0.1800 0.061 Uiso 1 1 calc R
C5B C 0.07478(12) -0.1004(4) 0.15938(7) 0.0421(5) Uani 1 1 d .
C6B C 0.09102(12) 0.0741(4) 0.19727(7) 0.0426(5) Uani 1 1 d .
C7B C 0.15857(13) 0.0747(4) 0.23432(8) 0.0497(6) Uani 1 1 d .
H7B H 0.1921 -0.0470 0.2362 0.060 Uiso 1 1 calc R
C8B C 0.17626(14) 0.2481(5) 0.26745(8) 0.0554(6) Uani 1 1 d .
H8B H 0.2219 0.2458 0.2914 0.066 Uiso 1 1 calc R
C9B C 0.12723(14) 0.4264(5) 0.26572(8) 0.0548(6) Uani 1 1 d .
H9B H 0.1397 0.5470 0.2881 0.066 Uiso 1 1 calc R
C10B C 0.06022(13) 0.4269(4) 0.23117(8) 0.0489(6) Uani 1 1 d .
H10B H 0.0267 0.5471 0.2307 0.059 Uiso 1 1 calc R
C11B C 0.04037(12) 0.2516(4) 0.19643(7) 0.0414(5) Uani 1 1 d .
C12B C -0.03364(12) 0.2395(4) 0.16225(7) 0.0401(5) Uani 1 1 d .
C13B C -0.08810(13) 0.4014(4) 0.16342(8) 0.0470(6) Uani 1 1 d .
H13B H -0.0746 0.5345 0.1825 0.056 Uiso 1 1 calc R
C14B C -0.16057(13) 0.3698(4) 0.13742(8) 0.0494(6) Uani 1 1 d .
H14B H -0.1959 0.4825 0.1380 0.059 Uiso 1 1 calc R
C15B C -0.18127(13) 0.1701(4) 0.11033(7) 0.0472(6) Uani 1 1 d .
H15B H -0.2312 0.1406 0.0946 0.057 Uiso 1 1 calc R
C16B C -0.12845(12) 0.0156(4) 0.10657(7) 0.0445(5) Uani 1 1 d .
H16B H -0.1431 -0.1176 0.0877 0.053 Uiso 1 1 calc R
C17B C -0.05299(12) 0.0512(4) 0.13024(7) 0.0389(5) Uani 1 1 d .
C18B C 0.00459(12) -0.1053(4) 0.12433(7) 0.0405(5) Uani 1 1 d .
C19B C -0.07142(12) -0.2608(4) 0.04177(7) 0.0443(5) Uani 1 1 d .
C20B C -0.11699(14) -0.4542(4) 0.02967(8) 0.0497(6) Uani 1 1 d .
H20B H -0.1078 -0.5838 0.0500 0.060 Uiso 1 1 calc R
C21B C -0.17562(14) -0.4594(5) -0.01172(8) 0.0549(6) Uani 1 1 d .
H21B H -0.2066 -0.5901 -0.0190 0.066 Uiso 1 1 calc R
C22B C -0.18860(14) -0.2733(5) -0.04223(9) 0.0582(7) Uani 1 1 d .
H22B H -0.2286 -0.2762 -0.0703 0.070 Uiso 1 1 calc R
C23B C -0.14275(15) -0.0818(5) -0.03163(8) 0.0563(7) Uani 1 1 d .
H23B H -0.1508 0.0438 -0.0529 0.068 Uiso 1 1 calc R
C24B C -0.08518(14) -0.0746(4) 0.01005(8) 0.0493(6) Uani 1 1 d .
H24B H -0.0548 0.0573 0.0172 0.059 Uiso 1 1 calc R

loop_
_atom_site_aniso_label
_atom_site_aniso_U_11
_atom_site_aniso_U_22
_atom_site_aniso_U_33
_atom_site_aniso_U_23
_atom_site_aniso_U_13
_atom_site_aniso_U_12
C1A 0.0565(15) 0.0404(13) 0.0431(11) -0.0005(10) 0.0110(10) -0.0017(11)
C2A 0.0709(18) 0.0423(14) 0.0497(13) 0.0028(11) 0.0147(12) 0.0036(13)
C3A 0.0722(18) 0.0537(16) 0.0499(14) 0.0021(12) 0.0085(13) 0.0194(14)
C4A 0.0595(16) 0.0661(18) 0.0496(13) -0.0028(13) 0.0150(12) 0.0147(14)
C5A 0.0529(14) 0.0484(14) 0.0394(11) -0.0049(10) 0.0130(10) 0.0041(11)
C6A 0.0531(14) 0.0575(15) 0.0402(11) -0.0108(11) 0.0165(10) -0.0023(12)
C7A 0.0580(16) 0.0781(19) 0.0558(14) -0.0116(14) 0.0229(12) 0.0008(15)
C8A 0.0690(19) 0.093(2) 0.0634(16) -0.0230(17) 0.0360(15) -0.0204(18)
C9A 0.085(2) 0.077(2) 0.0584(15) -0.0114(15) 0.0380(15) -0.0227(18)
C10A 0.0738(19) 0.0646(17) 0.0496(13) -0.0011(13) 0.0270(13) -0.0095(14)
C11A 0.0578(15) 0.0513(14) 0.0370(11) -0.0058(11) 0.0168(10) -0.0049(12)
C12A 0.0549(14) 0.0446(13) 0.0367(11) -0.0015(10) 0.0125(10) -0.0011(11)
C13A 0.0700(18) 0.0516(15) 0.0491(13) 0.0101(12) 0.0182(12) 0.0020(13)
C14A 0.0636(17) 0.0628(17) 0.0527(14) 0.0108(13) 0.0126(12) 0.0136(14)
C15A 0.0514(15) 0.0658(17) 0.0480(13) 0.0040(13) 0.0111(11) 0.0056(13)
C16A 0.0540(15) 0.0527(15) 0.0433(12) 0.0022(11) 0.0124(11) -0.0008(12)
C17A 0.0513(14) 0.0399(13) 0.0376(11) -0.0040(10) 0.0115(10) -0.0019(11)
C18A 0.0520(14) 0.0384(12) 0.0389(11) -0.0036(10) 0.0100(10) 0.0009(11)
C19A 0.0519(14) 0.0427(13) 0.0402(11) 0.0040(10) 0.0083(10) -0.0044(11)
C20A 0.0642(16) 0.0423(14) 0.0527(13) -0.0011(11) 0.0099(12) -0.0124(12)
C21A 0.0573(16) 0.0593(17) 0.0612(15) 0.0099(13) 0.0148(13) -0.0174(14)
C22A 0.0499(15) 0.0646(17) 0.0541(14) 0.0114(13) 0.0134(11) -0.0029(13)
C23A 0.0580(15) 0.0522(15) 0.0504(13) -0.0009(11) 0.0157(11) -0.0021(13)
C24A 0.0514(14) 0.0436(13) 0.0479(12) 0.0001(11) 0.0119(11) -0.0079(11)
C1B 0.0522(14) 0.0377(12) 0.0458(12) 0.0002(10) 0.0216(10) 0.0026(11)
C2B 0.0643(16) 0.0467(14) 0.0502(13) -0.0028(11) 0.0238(12) 0.0098(12)
C3B 0.0636(17) 0.0566(16) 0.0563(14) 0.0004(13) 0.0261(13) 0.0167(13)
C4B 0.0484(14) 0.0578(15) 0.0495(13) 0.0013(12) 0.0186(11) 0.0104(12)
C5B 0.0454(13) 0.0414(12) 0.0439(11) 0.0024(10) 0.0201(10) 0.0027(10)
C6B 0.0444(13) 0.0456(13) 0.0417(11) 0.0021(10) 0.0192(10) -0.0017(11)
C7B 0.0481(14) 0.0558(15) 0.0474(12) 0.0007(11) 0.0180(11) 0.0013(12)
C8B 0.0503(15) 0.0672(17) 0.0489(13) -0.0032(13) 0.0157(11) -0.0066(13)
C9B 0.0579(16) 0.0596(16) 0.0493(13) -0.0094(12) 0.0201(12) -0.0123(13)
C10B 0.0531(15) 0.0468(14) 0.0507(13) -0.0084(11) 0.0214(11) -0.0036(12)
C11B 0.0432(13) 0.0416(12) 0.0437(11) -0.0008(10) 0.0197(10) -0.0027(10)
C12B 0.0435(12) 0.0388(12) 0.0414(11) -0.0006(10) 0.0184(9) -0.0002(10)
C13B 0.0525(15) 0.0413(13) 0.0510(12) -0.0034(11) 0.0216(11) 0.0018(11)
C14B 0.0517(15) 0.0465(14) 0.0529(13) -0.0001(11) 0.0203(11) 0.0097(12)
C15B 0.0467(13) 0.0514(14) 0.0437(12) 0.0005(11) 0.0144(10) 0.0053(11)
C16B 0.0509(14) 0.0431(13) 0.0426(11) -0.0014(10) 0.0191(10) -0.0001(11)
C17B 0.0427(12) 0.0383(12) 0.0387(11) 0.0010(9) 0.0172(9) 0.0002(10)
C18B 0.0476(13) 0.0357(12) 0.0429(11) 0.0014(10) 0.0208(10) 0.0010(10)
C19B 0.0539(14) 0.0399(13) 0.0444(12) -0.0057(10) 0.0231(11) 0.0022(11)
C20B 0.0632(16) 0.0410(13) 0.0500(13) -0.0029(11) 0.0248(12) 0.0008(12)
C21B 0.0604(16) 0.0525(15) 0.0551(14) -0.0138(12) 0.0225(12) -0.0038(13)
C22B 0.0587(16) 0.0681(18) 0.0492(13) -0.0094(13) 0.0185(12) 0.0078(14)
C23B 0.0705(17) 0.0548(16) 0.0482(13) 0.0055(12) 0.0251(13) 0.0115(14)
C24B 0.0619(15) 0.0412(13) 0.0498(13) -0.0015(11) 0.0246(11) -0.0007(12)

loop_
_atom_type_symbol
_atom_type_description
_atom_type_scat_dispersion_real
_atom_type_scat_dispersion_imag
_atom_type_scat_source
C C 0.0181 0.0091 'International Tables Vol C Tables 4.2.6.8 and 6.1.1.4'
H H 0.0000 0.0000 'International Tables Vol C Tables 4.2.6.8 and 6.1.1.4'

loop_
_geom_angle_atom_site_label_1
_geom_angle_atom_site_label_2
_geom_angle_atom_site_label_3
_geom_angle
C2A C1A C18A 119.2(2)
C2A C1A C19A 115.7(2)
C18A C1A C19A 124.7(2)
C1A C2A C3A 121.6(2)
C1A C2A H2A 119.2
C3A C2A H2A 119.2
C4A C3A C2A 119.6(2)
C4A C3A H3A 120.2
C2A C3A H3A 120.2
C3A C4A C5A 121.4(2)
C3A C4A H4A 119.3
C5A C4A H4A 119.3
C4A C5A C18A 119.0(2)
C4A C5A C6A 120.7(2)
C18A C5A C6A 120.3(2)
C11A C6A C7A 117.8(2)
C11A C6A C5A 120.6(2)
C7A C6A C5A 121.5(2)
C8A C7A C6A 121.4(3)
C8A C7A H7A 119.3
C6A C7A H7A 119.3
C7A C8A C9A 120.2(3)
C7A C8A H8A 119.9
C9A C8A H8A 119.9
C10A C9A C8A 120.0(3)
C10A C9A H9A 120.0
C8A C9A H9A 120.0
C9A C10A C11A 121.3(3)
C9A C10A H10A 119.4
C11A C10A H10A 119.4
C6A C11A C10A 119.2(2)
C6A C11A C12A 119.5(2)
C10A C11A C12A 121.3(2)
C13A C12A C17A 118.5(2)
C13A C12A C11A 121.3(2)
C17A C12A C11A 120.2(2)
C14A C13A C12A 122.1(2)
C14A C13A H13A 119.0
C12A C13A H13A 119.0
C13A C14A C15A 119.6(2)
C13A C14A H14A 120.2
C15A C14A H14A 120.2
C16A C15A C14A 119.8(2)
C16A C15A H15A 120.1
C14A C15A H15A 120.1
C15A C16A C17A 122.0(2)
C15A C16A H16A 119.0
C17A C16A H16A 119.0
C16A C17A C12A 117.6(2)
C16A C17A C18A 122.1(2)
C12A C17A C18A 120.2(2)
C5A C18A C1A 118.4(2)
C5A C18A C17A 118.3(2)
C1A C18A C17A 123.3(2)
C24A C19A C20A 117.6(2)
C24A C19A C1A 120.0(2)
C20A C19A C1A 122.2(2)
C21A C20A C19A 120.7(2)
C21A C20A H20A 119.6
C19A C20A H20A 119.6
C22A C21A C20A 120.8(2)
C22A C21A H21A 119.6
C20A C21A H21A 119.6
C21A C22A C23A 119.4(2)
C21A C22A H22A 120.3
C23A C22A H22A 120.3
C22A C23A C24A 120.2(2)
C22A C23A H23A 119.9
C24A C23A H23A 119.9
C23A C24A C19A 121.3(2)
C23A C24A H24A 119.3
C19A C24A H24A 119.3
C2B C1B C18B 119.6(2)
C2B C1B C19B 115.3(2)
C18B C1B C19B 125.0(2)
C1B C2B C3B 121.4(2)
C1B C2B H2B 119.3
C3B C2B H2B 119.3
C4B C3B C2B 119.8(2)
C4B C3B H3B 120.1
C2B C3B H3B 120.1
C3B C4B C5B 121.3(2)
C3B C4B H4B 119.4
C5B C4B H4B 119.4
C4B C5B C18B 119.3(2)
C4B C5B C6B 120.5(2)
C18B C5B C6B 120.16(19)
C11B C6B C7B 118.1(2)
C11B C6B C5B 120.2(2)
C7B C6B C5B 121.6(2)
C8B C7B C6B 121.6(2)
C8B C7B H7B 119.2
C6B C7B H7B 119.2
C7B C8B C9B 120.1(2)
C7B C8B H8B 120.0
C9B C8B H8B 120.0
C10B C9B C8B 119.8(2)
C10B C9B H9B 120.1
C8B C9B H9B 120.1
C9B C10B C11B 121.6(2)
C9B C10B H10B 119.2
C11B C10B H10B 119.2
C6B C11B C10B 118.7(2)
C6B C11B C12B 119.4(2)
C10B C11B C12B 121.6(2)
C13B C12B C17B 118.9(2)
C13B C12B C11B 121.0(2)
C17B C12B C11B 119.8(2)
C14B C13B C12B 121.6(2)
C14B C13B H13B 119.2
C12B C13B H13B 119.2
C13B C14B C15B 119.5(2)
C13B C14B H14B 120.3
C15B C14B H14B 120.3
C16B C15B C14B 119.8(2)
C16B C15B H15B 120.1
C14B C15B H15B 120.1
C15B C16B C17B 121.9(2)
C15B C16B H16B 119.0
C17B C16B H16B 119.0
C16B C17B C12B 117.5(2)
C16B C17B C18B 122.57(19)
C12B C17B C18B 119.91(19)
C5B C18B C1B 118.18(19)
C5B C18B C17B 118.15(19)
C1B C18B C17B 123.68(19)
C20B C19B C24B 117.9(2)
C20B C19B C1B 120.9(2)
C24B C19B C1B 121.0(2)
C21B C20B C19B 121.1(2)
C21B C20B H20B 119.4
C19B C20B H20B 119.4
C22B C21B C20B 120.0(2)
C22B C21B H21B 120.0
C20B C21B H21B 120.0
C21B C22B C23B 119.9(2)
C21B C22B H22B 120.0
C23B C22B H22B 120.0
C24B C23B C22B 120.1(2)
C24B C23B H23B 119.9
C22B C23B H23B 119.9
C23B C24B C19B 120.9(2)
C23B C24B H24B 119.6
C19B C24B H24B 119.6

loop_
_geom_bond_atom_site_label_1
_geom_bond_atom_site_label_2
_geom_bond_distance
C1A C2A 1.380(3)
C1A C18A 1.427(3)
C1A C19A 1.491(3)
C2A C3A 1.384(4)
C2A H2A 0.9400
C3A C4A 1.366(4)
C3A H3A 0.9400
C4A C5A 1.402(3)
C4A H4A 0.9400
C5A C18A 1.416(3)
C5A C6A 1.468(3)
C6A C11A 1.407(3)
C6A C7A 1.415(3)
C7A C8A 1.372(4)
C7A H7A 0.9400
C8A C9A 1.380(4)
C8A H8A 0.9400
C9A C10A 1.367(4)
C9A H9A 0.9400
C10A C11A 1.407(3)
C10A H10A 0.9400
C11A C12A 1.463(3)
C12A C13A 1.405(3)
C12A C17A 1.414(3)
C13A C14A 1.364(4)
C13A H13A 0.9400
C14A C15A 1.386(4)
C14A H14A 0.9400
C15A C16A 1.367(3)
C15A H15A 0.9400
C16A C17A 1.412(3)
C16A H16A 0.9400
C17A C18A 1.481(3)
C19A C24A 1.392(3)
C19A C20A 1.395(3)
C20A C21A 1.383(4)
C20A H20A 0.9400
C21A C22A 1.373(4)
C21A H21A 0.9400
C22A C23A 1.377(3)
C22A H22A 0.9400
C23A C24A 1.381(3)
C23A H23A 0.9400
C24A H24A 0.9400
C1B C2B 1.383(3)
C1B C18B 1.428(3)
C1B C19B 1.493(3)
C2B C3B 1.387(3)
C2B H2B 0.9400
C3B C4B 1.363(3)
C3B H3B 0.9400
C4B C5B 1.408(3)
C4B H4B 0.9400
C5B C18B 1.421(3)
C5B C6B 1.467(3)
C6B C11B 1.403(3)
C6B C7B 1.414(3)
C7B C8B 1.368(3)
C7B H7B 0.9400
C8B C9B 1.380(4)
C8B H8B 0.9400
C9B C10B 1.371(3)
C9B H9B 0.9400
C10B C11B 1.408(3)
C10B H10B 0.9400
C11B C12B 1.466(3)
C12B C13B 1.405(3)
C12B C17B 1.413(3)
C13B C14B 1.373(3)
C13B H13B 0.9400
C14B C15B 1.388(3)
C14B H14B 0.9400
C15B C16B 1.375(3)
C15B H15B 0.9400
C16B C17B 1.410(3)
C16B H16B 0.9400
C17B C18B 1.474(3)
C19B C20B 1.391(3)
C19B C24B 1.396(3)
C20B C21B 1.383(3)
C20B H20B 0.9400
C21B C22B 1.375(4)
C21B H21B 0.9400
C22B C23B 1.383(4)
C22B H22B 0.9400
C23B C24B 1.379(3)
C23B H23B 0.9400
C24B H24B 0.9400

loop_
_geom_torsion_atom_site_label_1
_geom_torsion_atom_site_label_2
_geom_torsion_atom_site_label_3
_geom_torsion_atom_site_label_4
_geom_torsion
C18A C1A C2A C3A 3.4(4)
C19A C1A C2A C3A -169.9(2)
C1A C2A C3A C4A 3.8(4)
C2A C3A C4A C5A -4.4(4)
C3A C4A C5A C18A -2.2(4)
C3A C4A C5A C6A 177.3(2)
C4A C5A C6A C11A 177.7(2)
C18A C5A C6A C11A -2.8(3)
C4A C5A C6A C7A -5.9(3)
C18A C5A C6A C7A 173.6(2)
C11A C6A C7A C8A -0.2(4)
C5A C6A C7A C8A -176.7(2)
C6A C7A C8A C9A -1.2(4)
C7A C8A C9A C10A 1.2(4)
C8A C9A C10A C11A 0.2(4)
C7A C6A C11A C10A 1.5(3)
C5A C6A C11A C10A 178.1(2)
C7A C6A C11A C12A -179.9(2)
C5A C6A C11A C12A -3.3(3)
C9A C10A C11A C6A -1.6(4)
C9A C10A C11A C12A 179.8(2)
C6A C11A C12A C13A -176.6(2)
C10A C11A C12A C13A 2.0(3)
C6A C11A C12A C17A 2.0(3)
C10A C11A C12A C17A -179.4(2)
C17A C12A C13A C14A -3.2(4)
C11A C12A C13A C14A 175.4(2)
C12A C13A C14A C15A -2.1(4)
C13A C14A C15A C16A 3.3(4)
C14A C15A C16A C17A 1.0(4)
C15A C16A C17A C12A -6.2(3)
C15A C16A C17A C18A 177.1(2)
C13A C12A C17A C16A 7.2(3)
C11A C12A C17A C16A -171.4(2)
C13A C12A C17A C18A -176.1(2)
C11A C12A C17A C18A 5.2(3)
C4A C5A C18A C1A 9.2(3)
C6A C5A C18A C1A -170.29(19)
C4A C5A C18A C17A -170.6(2)
C6A C5A C18A C17A 9.9(3)
C2A C1A C18A C5A -9.8(3)
C19A C1A C18A C5A 162.8(2)
C2A C1A C18A C17A 170.0(2)
C19A C1A C18A C17A -17.4(3)
C16A C17A C18A C5A 165.4(2)
C12A C17A C18A C5A -11.2(3)
C16A C17A C18A C1A -14.5(3)
C12A C17A C18A C1A 169.0(2)
C2A C1A C19A C24A 113.5(3)
C18A C1A C19A C24A -59.3(3)
C2A C1A C19A C20A -60.5(3)
C18A C1A C19A C20A 126.6(3)
C24A C19A C20A C21A 0.9(3)
C1A C19A C20A C21A 175.0(2)
C19A C20A C21A C22A -1.4(4)
C20A C21A C22A C23A 0.5(4)
C21A C22A C23A C24A 0.9(4)
C22A C23A C24A C19A -1.4(4)
C20A C19A C24A C23A 0.5(3)
C1A C19A C24A C23A -173.8(2)
C18B C1B C2B C3B -2.7(4)
C19B C1B C2B C3B 173.8(2)
C1B C2B C3B C4B -2.5(4)
C2B C3B C4B C5B 3.7(4)
C3B C4B C5B C18B 0.4(3)
C3B C4B C5B C6B -178.2(2)
C4B C5B C6B C11B 172.0(2)
C18B C5B C6B C11B -6.6(3)
C4B C5B C6B C7B -5.4(3)
C18B C5B C6B C7B 176.0(2)
C11B C6B C7B C8B -2.9(3)
C5B C6B C7B C8B 174.5(2)
C6B C7B C8B C9B 1.1(4)
C7B C8B C9B C10B 1.1(4)
C8B C9B C10B C11B -1.4(4)
C7B C6B C11B C10B 2.6(3)
C5B C6B C11B C10B -174.88(19)
C7B C6B C11B C12B -172.16(19)
C5B C6B C11B C12B 10.3(3)
C9B C10B C11B C6B -0.5(3)
C9B C10B C11B C12B 174.1(2)
C6B C11B C12B C13B 173.6(2)
C10B C11B C12B C13B -1.0(3)
C6B C11B C12B C17B -0.7(3)
C10B C11B C12B C17B -175.31(19)
C17B C12B C13B C14B 5.9(3)
C11B C12B C13B C14B -168.5(2)
C12B C13B C14B C15B 1.9(3)
C13B C14B C15B C16B -5.4(3)
C14B C15B C16B C17B 1.1(3)
C15B C16B C17B C12B 6.6(3)
C15B C16B C17B C18B -176.3(2)
C13B C12B C17B C16B -9.9(3)
C11B C12B C17B C16B 164.56(19)
C13B C12B C17B C18B 172.91(19)
C11B C12B C17B C18B -12.6(3)
C4B C5B C18B C1B -5.5(3)
C6B C5B C18B C1B 173.12(19)
C4B C5B C18B C17B 174.79(19)
C6B C5B C18B C17B -6.6(3)
C2B C1B C18B C5B 6.6(3)
C19B C1B C18B C5B -169.5(2)
C2B C1B C18B C17B -173.7(2)
C19B C1B C18B C17B 10.1(3)
C16B C17B C18B C5B -160.9(2)
C12B C17B C18B C5B 16.2(3)
C16B C17B C18B C1B 19.5(3)
C12B C17B C18B C1B -163.5(2)
C2B C1B C19B C20B 65.0(3)
C18B C1B C19B C20B -118.7(3)
C2B C1B C19B C24B -109.7(2)
C18B C1B C19B C24B 66.6(3)
C24B C19B C20B C21B -2.1(3)
C1B C19B C20B C21B -177.0(2)
C19B C20B C21B C22B 1.5(3)
C20B C21B C22B C23B 0.4(4)
C21B C22B C23B C24B -1.7(4)
C22B C23B C24B C19B 1.1(3)
C20B C19B C24B C23B 0.8(3)
C1B C19B C24B C23B 175.7(2)
